data_7150699
loop_
_publ_author_name
'Piccialli, Vincenzo'
'Oliviero, Giorgia'
'Borbone, Nicola'
'Tuzi, Angela'
'Centore, Roberto'
'Hemminki, Akseli'
'Ugolini, Matteo'
'Cerullo, Vincenzo'

_publ_section_title
;
 Discovery of a new PCC-mediated stereoselective oxidative
 spiroketalization process. An access to a new type of poly-THF
 spiroketal compound displaying anticancer activity
;
_journal_issue 15
_journal_name_full 'Organic &amp; Biomolecular Chemistry'
_journal_page_first 3036
_journal_paper_doi 10.1039/b906872d
_journal_volume 7
_journal_year 2009
_chemical_formula_moiety 'C27 H42 O7'
_chemical_formula_sum 'C27 H42 O7'
_chemical_formula_weight 478.61
_chemical_name_common 'dioxaspiro(bicyclo(3.2.1)octane-2,2'-oxolane) derivative 1'
_chemical_name_systematic
;
dioxaspiro[bicyclo[3.2.1]octane-2,2'-oxolane]
derivative 1
;
_space_group_IT_number 14
_space_group_name_H-M_alt 'P 1 21/c 1'
_symmetry_cell_setting monoclinic
_symmetry_space_group_name_Hall '-P 2ybc'
_symmetry_space_group_name_H-M 'P 1 21/c 1'
_atom_sites_solution_hydrogens geom
_atom_sites_solution_primary direct
_atom_sites_solution_secondary difmap
_audit_creation_method SHELXL-97
_cell_angle_alpha 90.00
_cell_angle_beta 91.450(10)
_cell_angle_gamma 90.00
_cell_formula_units_Z 4
_cell_length_a 13.2090(10)
_cell_length_b 7.4940(10)
_cell_length_c 25.505(5)
_cell_measurement_reflns_used 114
_cell_measurement_temperature 173(2)
_cell_measurement_theta_max 19.731
_cell_measurement_theta_min 3.177
_cell_volume 2523.9(6)
_computing_cell_refinement
;
Dirax/lsq (Duisenberg et al., 2000)
;
_computing_data_collection 'Collect (Nonius BV, 1997-2000)'
_computing_data_reduction
;
EvalCCD (Duisenberg & Schreurs 1990-2000)
;
_computing_molecular_graphics 'Ortep-3 for Windows (Farrugia, 1997)'
_computing_structure_refinement 'SHELXL-97 (Sheldrick, 1997)'
_computing_structure_solution 'SIR97 (Altomare at al, 1999)'
_diffrn_ambient_temperature 173(2)
_diffrn_detector 'CCD plate'
_diffrn_detector_area_resol_mean 9
_diffrn_detector_type
;
Bruker-Nonius 95mm CCD camera on \k-goniostat
;
_diffrn_measured_fraction_theta_full 0.855
_diffrn_measured_fraction_theta_max 0.855
_diffrn_measurement_device 'four-circle diffractometer'
_diffrn_measurement_device_type 'Bruker-Nonius KappaCCD'
_diffrn_measurement_method
;
CCD rotation images, thick slices
;
_diffrn_radiation_monochromator graphite
_diffrn_radiation_probe x-ray
_diffrn_radiation_source 'fine-focus sealed tube'
_diffrn_radiation_type MoK\a
_diffrn_radiation_wavelength 0.71073
_diffrn_reflns_av_R_equivalents 0.0000
_diffrn_reflns_av_sigmaI/netI 0.2385
_diffrn_reflns_limit_h_max 16
_diffrn_reflns_limit_h_min -16
_diffrn_reflns_limit_k_max 9
_diffrn_reflns_limit_k_min -9
_diffrn_reflns_limit_l_max 30
_diffrn_reflns_limit_l_min -33
_diffrn_reflns_number 18190
_diffrn_reflns_theta_full 27.81
_diffrn_reflns_theta_max 27.81
_diffrn_reflns_theta_min 3.09
_exptl_absorpt_coefficient_mu 0.089
_exptl_absorpt_correction_T_max 0.9915
_exptl_absorpt_correction_T_min 0.9702
_exptl_absorpt_correction_type multi-scan
_exptl_absorpt_process_details
;
SADABS (Bruker, 2000)
;
_exptl_crystal_colour colourless
_exptl_crystal_density_diffrn 1.260
_exptl_crystal_density_method 'not measured'
_exptl_crystal_description prism
_exptl_crystal_F_000 1040
_exptl_crystal_size_max 0.30
_exptl_crystal_size_mid 0.30
_exptl_crystal_size_min 0.10
_refine_diff_density_max 0.312
_refine_diff_density_min -0.322
_refine_diff_density_rms 0.078
_refine_ls_extinction_method none
_refine_ls_goodness_of_fit_ref 0.959
_refine_ls_hydrogen_treatment constr
_refine_ls_matrix_type full
_refine_ls_number_parameters 307
_refine_ls_number_reflns 18190
_refine_ls_number_restraints 0
_refine_ls_restrained_S_all 0.959
_refine_ls_R_factor_all 0.2249
_refine_ls_R_factor_gt 0.0575
_refine_ls_shift/su_max 0.000
_refine_ls_shift/su_mean 0.000
_refine_ls_structure_factor_coef Fsqd
_refine_ls_weighting_details 'calc w=1/[\s^2^(Fo^2^)+(0.0851P)^2^+0.0000P] where P=(Fo^2^+2Fc^2^)/3'
_refine_ls_weighting_scheme calc
_refine_ls_wR_factor_ref 0.2048
_reflns_number_gt 5205
_reflns_number_total 18190
_reflns_threshold_expression >3sigma(I)
_cod_data_source_file b906872d.txt
_cod_data_source_block picc2lt
_cod_database_code 7150699

loop_
_symmetry_equiv_pos_as_xyz
'x, y, z'
'-x, y+1/2, -z+1/2'
'-x, -y, -z'
'x, -y-1/2, z-1/2'

loop_
_atom_site_label
_atom_site_type_symbol
_atom_site_fract_x
_atom_site_fract_y
_atom_site_fract_z
_atom_site_U_iso_or_equiv
_atom_site_adp_type
_atom_site_occupancy
_atom_site_symmetry_multiplicity
_atom_site_calc_flag
_atom_site_refinement_flags
_atom_site_disorder_assembly
_atom_site_disorder_group
C1 C 0.4028(2) 0.8021(4) 0.01723(12) 0.0432(10) Uani 1 1 d . . .
H1A H 0.4462 0.7326 -0.0058 0.065 Uiso 1 1 calc R . .
H1B H 0.4067 0.9287 0.0079 0.065 Uiso 1 1 calc R . .
H1C H 0.3326 0.7610 0.0130 0.065 Uiso 1 1 calc R . .
C2 C 0.4383(2) 0.7768(5) 0.07430(14) 0.0334(9) Uani 1 1 d . . .
C3 C 0.3746(3) 0.8840(4) 0.11180(13) 0.0379(10) Uani 1 1 d . . .
H3 H 0.3024 0.8439 0.1101 0.045 Uiso 1 1 calc R . .
C4 C 0.3821(2) 1.0860(4) 0.10426(14) 0.0398(10) Uani 1 1 d . . .
H4A H 0.3197 1.1466 0.1155 0.048 Uiso 1 1 calc R . .
H4B H 0.3941 1.1163 0.0672 0.048 Uiso 1 1 calc R . .
C5 C 0.4741(2) 1.1384(4) 0.13980(13) 0.0317(8) Uani 1 1 d . . .
H5A H 0.5280 1.1936 0.1190 0.038 Uiso 1 1 calc R . .
H5B H 0.4538 1.2232 0.1674 0.038 Uiso 1 1 calc R . .
C6 C 0.5102(3) 0.9608(4) 0.16402(13) 0.0290(9) Uani 1 1 d . . .
C7 C 0.5856(2) 0.8713(4) 0.12766(12) 0.0249(8) Uani 1 1 d . . .
C8 C 0.6839(2) 0.9714(4) 0.11863(12) 0.0279(9) Uani 1 1 d . . .
H8A H 0.6755 1.0605 0.0902 0.033 Uiso 1 1 calc R . .
H8B H 0.7084 1.0324 0.1510 0.033 Uiso 1 1 calc R . .
C9 C 0.7556(2) 0.8228(4) 0.10312(11) 0.0268(8) Uani 1 1 d . . .
H9A H 0.8264 0.8522 0.1135 0.032 Uiso 1 1 calc R . .
H9B H 0.7518 0.8018 0.0648 0.032 Uiso 1 1 calc R . .
C10 C 0.7185(2) 0.6589(4) 0.13309(13) 0.0256(8) Uani 1 1 d . . .
C11 C 0.7828(3) 0.6176(4) 0.18074(11) 0.0289(8) Uani 1 1 d . . .
H11 H 0.8518 0.5836 0.1689 0.035 Uiso 1 1 calc R . .
C12 C 0.7456(2) 0.4711(4) 0.21708(11) 0.0272(8) Uani 1 1 d . . .
H12A H 0.7692 0.3520 0.2059 0.033 Uiso 1 1 calc R . .
H12B H 0.6707 0.4704 0.2185 0.033 Uiso 1 1 calc R . .
C13 C 0.7939(3) 0.5248(4) 0.26989(11) 0.0305(9) Uani 1 1 d . . .
H13A H 0.7570 0.4727 0.2996 0.037 Uiso 1 1 calc R . .
H13B H 0.8659 0.4888 0.2725 0.037 Uiso 1 1 calc R . .
C14 C 0.7826(2) 0.7261(4) 0.26797(11) 0.0278(8) Uani 1 1 d . . .
H14 H 0.7125 0.7575 0.2787 0.033 Uiso 1 1 calc R . .
C15 C 0.8576(2) 0.8382(4) 0.30012(13) 0.0296(9) Uani 1 1 d . . .
C16 C 0.9673(2) 0.8081(4) 0.28692(13) 0.0342(9) Uani 1 1 d . . .
H16A H 1.0048 0.9226 0.2874 0.041 Uiso 1 1 calc R . .
H16B H 0.9723 0.7545 0.2516 0.041 Uiso 1 1 calc R . .
C17 C 1.0110(2) 0.6817(4) 0.32856(11) 0.0384(9) Uani 1 1 d . . .
H17A H 1.0766 0.7269 0.3427 0.046 Uiso 1 1 calc R . .
H17B H 1.0214 0.5613 0.3137 0.046 Uiso 1 1 calc R . .
C18 C 0.9320(2) 0.6763(4) 0.37157(12) 0.0311(9) Uani 1 1 d . . .
H18 H 0.9074 0.5510 0.3757 0.037 Uiso 1 1 calc R . .
C19 C 0.9705(3) 0.7470(4) 0.42517(12) 0.0289(8) Uani 1 1 d . . .
C20 C 0.8843(2) 0.7727(5) 0.46322(12) 0.0391(9) Uani 1 1 d . . .
H20A H 0.8272 0.6912 0.4547 0.047 Uiso 1 1 calc R . .
H20B H 0.9078 0.7510 0.4998 0.047 Uiso 1 1 calc R . .
C21 C 0.8531(3) 0.9660(5) 0.45540(15) 0.0486(11) Uani 1 1 d . . .
H21A H 0.7907 0.9743 0.4332 0.058 Uiso 1 1 calc R . .
H21B H 0.8409 1.0241 0.4895 0.058 Uiso 1 1 calc R . .
C22 C 0.9389(3) 1.0506(5) 0.42931(13) 0.0448(11) Uani 1 1 d . . .
C23 C 0.4356(2) 0.5780(4) 0.08809(14) 0.0465(11) Uani 1 1 d . . .
H23A H 0.4575 0.5616 0.1248 0.070 Uiso 1 1 calc R . .
H23B H 0.4811 0.5124 0.0652 0.070 Uiso 1 1 calc R . .
H23C H 0.3664 0.5328 0.0831 0.070 Uiso 1 1 calc R . .
C24 C 0.5482(3) 0.9748(4) 0.22025(12) 0.0417(10) Uani 1 1 d . . .
H24A H 0.4968 1.0331 0.2414 0.062 Uiso 1 1 calc R . .
H24B H 0.6107 1.0454 0.2217 0.062 Uiso 1 1 calc R . .
H24C H 0.5619 0.8551 0.2341 0.062 Uiso 1 1 calc R . .
C25 C 0.7096(2) 0.4934(4) 0.09774(12) 0.0327(9) Uani 1 1 d . . .
H25A H 0.6661 0.5208 0.0671 0.049 Uiso 1 1 calc R . .
H25B H 0.6800 0.3949 0.1174 0.049 Uiso 1 1 calc R . .
H25C H 0.7770 0.4589 0.0861 0.049 Uiso 1 1 calc R . .
C26 C 0.8255(3) 1.0351(4) 0.29680(13) 0.0393(10) Uani 1 1 d . . .
H26A H 0.7543 1.0462 0.3061 0.059 Uiso 1 1 calc R . .
H26B H 0.8342 1.0787 0.2610 0.059 Uiso 1 1 calc R . .
H26C H 0.8676 1.1058 0.3212 0.059 Uiso 1 1 calc R . .
C27 C 1.0573(2) 0.6350(4) 0.44659(12) 0.0375(9) Uani 1 1 d . . .
H27A H 1.1100 0.6266 0.4203 0.056 Uiso 1 1 calc R . .
H27B H 1.0326 0.5151 0.4548 0.056 Uiso 1 1 calc R . .
H27C H 1.0855 0.6905 0.4785 0.056 Uiso 1 1 calc R . .
O1 O 0.41870(16) 0.8556(3) 0.16375(8) 0.0348(6) Uani 1 1 d . . .
O2 O 0.54169(15) 0.8436(3) 0.07649(8) 0.0308(6) Uani 1 1 d . . .
O3 O 0.61761(14) 0.7052(3) 0.14991(8) 0.0259(6) Uani 1 1 d . . .
O4 O 0.79301(16) 0.7741(2) 0.21356(7) 0.0305(6) Uani 1 1 d . . .
O5 O 0.84941(16) 0.7871(3) 0.35464(7) 0.0345(6) Uani 1 1 d . . .
O6 O 1.00924(17) 0.9273(3) 0.41659(8) 0.0355(6) Uani 1 1 d . . .
O7 O 0.9538(2) 1.2076(3) 0.42021(9) 0.0622(8) Uani 1 1 d . . .

loop_
_atom_site_aniso_label
_atom_site_aniso_U_11
_atom_site_aniso_U_22
_atom_site_aniso_U_33
_atom_site_aniso_U_23
_atom_site_aniso_U_13
_atom_site_aniso_U_12
C1 0.038(2) 0.051(2) 0.041(2) -0.005(2) -0.009(2) -0.003(2)
C2 0.031(2) 0.033(2) 0.036(2) 0.0028(19) -0.0006(19) 0.003(2)
C3 0.031(2) 0.041(3) 0.042(2) 0.004(2) -0.003(2) 0.000(2)
C4 0.037(2) 0.035(2) 0.048(2) 0.0050(19) 0.003(2) 0.016(2)
C5 0.0244(17) 0.023(2) 0.048(2) -0.0027(17) 0.0033(19) 0.0050(18)
C6 0.032(2) 0.024(2) 0.031(2) 0.0012(17) 0.0041(19) 0.0009(19)
C7 0.030(2) 0.026(2) 0.0192(19) -0.0019(17) -0.0028(18) -0.0029(19)
C8 0.0254(19) 0.029(2) 0.028(2) -0.0002(17) -0.0068(17) -0.0073(18)
C9 0.0243(17) 0.036(2) 0.0206(17) 0.0023(16) 0.0052(16) -0.001(2)
C10 0.0199(18) 0.026(2) 0.031(2) -0.0022(17) 0.0044(17) 0.0039(18)
C11 0.0374(19) 0.026(2) 0.0233(18) -0.0006(16) 0.0048(19) -0.0030(19)
C12 0.0240(17) 0.0247(19) 0.0328(19) 0.0040(17) -0.0007(17) 0.0000(18)
C13 0.038(2) 0.024(2) 0.031(2) 0.0026(16) 0.0049(19) -0.0045(19)
C14 0.0348(19) 0.027(2) 0.0217(18) 0.0022(16) 0.0011(17) -0.0034(19)
C15 0.038(2) 0.027(2) 0.024(2) 0.0046(17) 0.0042(19) -0.002(2)
C16 0.039(2) 0.039(2) 0.0251(19) 0.0012(18) 0.0055(18) -0.014(2)
C17 0.0351(19) 0.054(2) 0.0269(19) -0.0042(19) 0.0063(19) 0.010(2)
C18 0.039(2) 0.026(2) 0.0285(19) -0.0013(17) 0.0038(19) 0.005(2)
C19 0.0317(19) 0.024(2) 0.031(2) 0.0037(16) 0.0007(18) 0.0009(18)
C20 0.033(2) 0.059(3) 0.0244(19) 0.001(2) -0.0005(18) 0.006(2)
C21 0.038(2) 0.069(3) 0.038(2) -0.015(2) -0.002(2) 0.010(2)
C22 0.062(3) 0.035(3) 0.036(2) -0.007(2) -0.018(2) 0.017(3)
C23 0.031(2) 0.034(2) 0.074(3) -0.002(2) -0.005(2) -0.008(2)
C24 0.051(2) 0.044(2) 0.031(2) -0.0070(17) 0.011(2) 0.011(2)
C25 0.0296(19) 0.040(2) 0.0290(19) -0.0092(17) 0.0013(18) 0.0001(19)
C26 0.043(2) 0.037(2) 0.037(2) 0.0003(18) -0.010(2) -0.006(2)
C27 0.052(2) 0.031(2) 0.0292(19) -0.0032(17) 0.001(2) 0.006(2)
O1 0.0307(12) 0.0422(16) 0.0317(14) 0.0067(12) 0.0041(13) 0.0005(13)
O2 0.0315(13) 0.0309(14) 0.0300(14) 0.0001(11) 0.0027(12) -0.0023(13)
O3 0.0223(12) 0.0229(13) 0.0326(13) 0.0061(11) 0.0002(11) 0.0040(12)
O4 0.0471(14) 0.0255(13) 0.0188(12) -0.0005(10) -0.0028(13) -0.0065(13)
O5 0.0399(13) 0.0451(15) 0.0188(12) 0.0052(12) 0.0050(12) 0.0111(14)
O6 0.0323(13) 0.0294(14) 0.0446(15) -0.0012(12) -0.0024(14) 0.0036(13)
O7 0.092(2) 0.0352(16) 0.0586(17) -0.0094(15) -0.0196(18) 0.013(2)

loop_
_atom_type_symbol
_atom_type_description
_atom_type_scat_dispersion_real
_atom_type_scat_dispersion_imag
_atom_type_scat_source
C C 0.0033 0.0016 'International Tables Vol C Tables 4.2.6.8 and 6.1.1.4'
H H 0.0000 0.0000 'International Tables Vol C Tables 4.2.6.8 and 6.1.1.4'
O O 0.0106 0.0060 'International Tables Vol C Tables 4.2.6.8 and 6.1.1.4'

loop_
_geom_angle_atom_site_label_1
_geom_angle_atom_site_label_2
_geom_angle_atom_site_label_3
_geom_angle
_geom_angle_site_symmetry_1
_geom_angle_site_symmetry_3
_geom_angle_publ_flag
C2 C1 H1A 109.5 . . no
C2 C1 H1B 109.5 . . no
H1A C1 H1B 109.5 . . no
C2 C1 H1C 109.5 . . no
H1A C1 H1C 109.5 . . no
H1B C1 H1C 109.5 . . no
O2 C2 C3 109.2(3) . . no
O2 C2 C1 105.0(3) . . no
C3 C2 C1 111.9(3) . . no
O2 C2 C23 110.7(3) . . no
C3 C2 C23 110.7(3) . . no
C1 C2 C23 109.3(3) . . no
O1 C3 C2 106.4(3) . . no
O1 C3 C4 103.5(3) . . no
C2 C3 C4 113.9(3) . . no
O1 C3 H3 110.9 . . no
C2 C3 H3 110.9 . . no
C4 C3 H3 110.9 . . no
C3 C4 C5 103.3(3) . . no
C3 C4 H4A 111.1 . . no
C5 C4 H4A 111.1 . . no
C3 C4 H4B 111.1 . . no
C5 C4 H4B 111.1 . . no
H4A C4 H4B 109.1 . . no
C6 C5 C4 104.3(2) . . no
C6 C5 H5A 110.9 . . no
C4 C5 H5A 110.9 . . no
C6 C5 H5B 110.9 . . no
C4 C5 H5B 110.9 . . no
H5A C5 H5B 108.9 . . no
O1 C6 C24 107.5(3) . . no
O1 C6 C7 108.4(2) . . no
C24 C6 C7 113.5(3) . . no
O1 C6 C5 102.7(2) . . no
C24 C6 C5 114.4(3) . . no
C7 C6 C5 109.6(3) . . no
O3 C7 O2 110.2(2) . . no
O3 C7 C8 104.2(2) . . no
O2 C7 C8 105.2(2) . . no
O3 C7 C6 109.4(2) . . no
O2 C7 C6 111.2(2) . . no
C8 C7 C6 116.5(3) . . no
C9 C8 C7 102.6(2) . . no
C9 C8 H8A 111.3 . . no
C7 C8 H8A 111.3 . . no
C9 C8 H8B 111.3 . . no
C7 C8 H8B 111.3 . . no
H8A C8 H8B 109.2 . . no
C8 C9 C10 104.3(2) . . no
C8 C9 H9A 110.9 . . no
C10 C9 H9A 110.9 . . no
C8 C9 H9B 110.9 . . no
C10 C9 H9B 110.9 . . no
H9A C9 H9B 108.9 . . no
O3 C10 C11 108.4(3) . . no
O3 C10 C9 105.3(3) . . no
C11 C10 C9 112.9(3) . . no
O3 C10 C25 108.0(2) . . no
C11 C10 C25 110.1(3) . . no
C9 C10 C25 112.0(3) . . no
O4 C11 C10 110.2(2) . . no
O4 C11 C12 105.0(2) . . no
C10 C11 C12 117.2(3) . . no
O4 C11 H11 108.0 . . no
C10 C11 H11 108.0 . . no
C12 C11 H11 108.0 . . no
C11 C12 C13 102.2(2) . . no
C11 C12 H12A 111.3 . . no
C13 C12 H12A 111.3 . . no
C11 C12 H12B 111.3 . . no
C13 C12 H12B 111.3 . . no
H12A C12 H12B 109.2 . . no
C14 C13 C12 101.2(2) . . no
C14 C13 H13A 111.5 . . no
C12 C13 H13A 111.5 . . no
C14 C13 H13B 111.5 . . no
C12 C13 H13B 111.5 . . no
H13A C13 H13B 109.3 . . no
O4 C14 C13 105.5(2) . . no
O4 C14 C15 107.7(2) . . no
C13 C14 C15 118.0(3) . . no
O4 C14 H14 108.4 . . no
C13 C14 H14 108.4 . . no
C15 C14 H14 108.4 . . no
O5 C15 C16 105.6(3) . . no
O5 C15 C14 107.9(2) . . no
C16 C15 C14 114.3(3) . . no
O5 C15 C26 106.2(3) . . no
C16 C15 C26 113.3(3) . . no
C14 C15 C26 109.0(3) . . no
C15 C16 C17 106.6(3) . . no
C15 C16 H16A 110.4 . . no
C17 C16 H16A 110.4 . . no
C15 C16 H16B 110.4 . . no
C17 C16 H16B 110.4 . . no
H16A C16 H16B 108.6 . . no
C16 C17 C18 105.2(2) . . no
C16 C17 H17A 110.7 . . no
C18 C17 H17A 110.7 . . no
C16 C17 H17B 110.7 . . no
C18 C17 H17B 110.7 . . no
H17A C17 H17B 108.8 . . no
O5 C18 C17 107.3(2) . . no
O5 C18 C19 107.5(3) . . no
C17 C18 C19 114.2(3) . . no
O5 C18 H18 109.2 . . no
C17 C18 H18 109.2 . . no
C19 C18 H18 109.2 . . no
O6 C19 C27 107.6(3) . . no
O6 C19 C20 104.3(3) . . no
C27 C19 C20 114.3(3) . . no
O6 C19 C18 107.1(3) . . no
C27 C19 C18 111.1(3) . . no
C20 C19 C18 111.9(3) . . no
C21 C20 C19 104.0(3) . . no
C21 C20 H20A 111.0 . . no
C19 C20 H20A 111.0 . . no
C21 C20 H20B 111.0 . . no
C19 C20 H20B 111.0 . . no
H20A C20 H20B 109.0 . . no
C22 C21 C20 105.1(3) . . no
C22 C21 H21A 110.7 . . no
C20 C21 H21A 110.7 . . no
C22 C21 H21B 110.7 . . no
C20 C21 H21B 110.7 . . no
H21A C21 H21B 108.8 . . no
O7 C22 O6 119.9(4) . . no
O7 C22 C21 129.3(4) . . no
O6 C22 C21 110.8(3) . . no
C2 C23 H23A 109.5 . . no
C2 C23 H23B 109.5 . . no
H23A C23 H23B 109.5 . . no
C2 C23 H23C 109.5 . . no
H23A C23 H23C 109.5 . . no
H23B C23 H23C 109.5 . . no
C6 C24 H24A 109.5 . . no
C6 C24 H24B 109.5 . . no
H24A C24 H24B 109.5 . . no
C6 C24 H24C 109.5 . . no
H24A C24 H24C 109.5 . . no
H24B C24 H24C 109.5 . . no
C10 C25 H25A 109.5 . . no
C10 C25 H25B 109.5 . . no
H25A C25 H25B 109.5 . . no
C10 C25 H25C 109.5 . . no
H25A C25 H25C 109.5 . . no
H25B C25 H25C 109.5 . . no
C15 C26 H26A 109.5 . . no
C15 C26 H26B 109.5 . . no
H26A C26 H26B 109.5 . . no
C15 C26 H26C 109.5 . . no
H26A C26 H26C 109.5 . . no
H26B C26 H26C 109.5 . . no
C19 C27 H27A 109.5 . . no
C19 C27 H27B 109.5 . . no
H27A C27 H27B 109.5 . . no
C19 C27 H27C 109.5 . . no
H27A C27 H27C 109.5 . . no
H27B C27 H27C 109.5 . . no
C6 O1 C3 104.0(2) . . no
C7 O2 C2 116.4(3) . . no
C7 O3 C10 110.8(2) . . no
C14 O4 C11 110.2(2) . . no
C18 O5 C15 111.6(2) . . no
C22 O6 C19 110.4(3) . . no

loop_
_geom_bond_atom_site_label_1
_geom_bond_atom_site_label_2
_geom_bond_distance
_geom_bond_site_symmetry_2
_geom_bond_publ_flag
C1 C2 1.530(4) . no
C1 H1A 0.9800 . no
C1 H1B 0.9800 . no
C1 H1C 0.9800 . no
C2 O2 1.455(4) . no
C2 C3 1.519(4) . no
C2 C23 1.531(4) . no
C3 O1 1.449(4) . no
C3 C4 1.530(4) . no
C3 H3 1.0000 . no
C4 C5 1.547(4) . no
C4 H4A 0.9900 . no
C4 H4B 0.9900 . no
C5 C6 1.538(4) . no
C5 H5A 0.9900 . no
C5 H5B 0.9900 . no
C6 O1 1.442(4) . no
C6 C24 1.511(4) . no
C6 C7 1.533(4) . no
C7 O3 1.428(3) . no
C7 O2 1.430(4) . no
C7 C8 1.523(4) . no
C8 C9 1.521(4) . no
C8 H8A 0.9900 . no
C8 H8B 0.9900 . no
C9 C10 1.533(4) . no
C9 H9A 0.9900 . no
C9 H9B 0.9900 . no
C10 O3 1.453(3) . no
C10 C11 1.497(4) . no
C10 C25 1.536(4) . no
C11 O4 1.445(3) . no
C11 C12 1.527(4) . no
C11 H11 1.0000 . no
C12 C13 1.530(4) . no
C12 H12A 0.9900 . no
C12 H12B 0.9900 . no
C13 C14 1.517(3) . no
C13 H13A 0.9900 . no
C13 H13B 0.9900 . no
C14 O4 1.444(3) . no
C14 C15 1.523(4) . no
C14 H14 1.0000 . no
C15 O5 1.449(4) . no
C15 C16 1.514(4) . no
C15 C26 1.536(4) . no
C16 C17 1.525(4) . no
C16 H16A 0.9900 . no
C16 H16B 0.9900 . no
C17 C18 1.534(4) . no
C17 H17A 0.9900 . no
C17 H17B 0.9900 . no
C18 O5 1.429(3) . no
C18 C19 1.540(4) . no
C18 H18 1.0000 . no
C19 O6 1.463(3) . no
C19 C27 1.512(4) . no
C19 C20 1.527(4) . no
C20 C21 1.518(4) . no
C20 H20A 0.9900 . no
C20 H20B 0.9900 . no
C21 C22 1.471(5) . no
C21 H21A 0.9900 . no
C21 H21B 0.9900 . no
C22 O7 1.216(4) . no
C22 O6 1.356(4) . no
C23 H23A 0.9800 . no
C23 H23B 0.9800 . no
C23 H23C 0.9800 . no
C24 H24A 0.9800 . no
C24 H24B 0.9800 . no
C24 H24C 0.9800 . no
C25 H25A 0.9800 . no
C25 H25B 0.9800 . no
C25 H25C 0.9800 . no
C26 H26A 0.9800 . no
C26 H26B 0.9800 . no
C26 H26C 0.9800 . no
C27 H27A 0.9800 . no
C27 H27B 0.9800 . no
C27 H27C 0.9800 . no

loop_
_geom_torsion_atom_site_label_1
_geom_torsion_atom_site_label_2
_geom_torsion_atom_site_label_3
_geom_torsion_atom_site_label_4
_geom_torsion
_geom_torsion_site_symmetry_1
_geom_torsion_site_symmetry_2
_geom_torsion_site_symmetry_3
_geom_torsion_site_symmetry_4
_geom_torsion_publ_flag
O2 C2 C3 O1 -61.5(3) . . . . no
C1 C2 C3 O1 -177.3(3) . . . . no
C23 C2 C3 O1 60.6(3) . . . . no
O2 C2 C3 C4 51.9(4) . . . . no
C1 C2 C3 C4 -63.9(4) . . . . no
C23 C2 C3 C4 174.0(3) . . . . no
O1 C3 C4 C5 26.9(3) . . . . no
C2 C3 C4 C5 -88.1(3) . . . . no
C3 C4 C5 C6 0.2(3) . . . . no
C4 C5 C6 O1 -27.3(3) . . . . no
C4 C5 C6 C24 -143.5(3) . . . . no
C4 C5 C6 C7 87.8(3) . . . . no
O1 C6 C7 O3 -67.7(3) . . . . no
C24 C6 C7 O3 51.6(3) . . . . no
C5 C6 C7 O3 -179.1(2) . . . . no
O1 C6 C7 O2 54.2(3) . . . . no
C24 C6 C7 O2 173.5(2) . . . . no
C5 C6 C7 O2 -57.2(3) . . . . no
O1 C6 C7 C8 174.6(3) . . . . no
C24 C6 C7 C8 -66.1(3) . . . . no
C5 C6 C7 C8 63.2(3) . . . . no
O3 C7 C8 C9 35.7(3) . . . . no
O2 C7 C8 C9 -80.2(3) . . . . no
C6 C7 C8 C9 156.2(3) . . . . no
C7 C8 C9 C10 -31.2(3) . . . . no
C8 C9 C10 O3 15.9(3) . . . . no
C8 C9 C10 C11 -102.2(3) . . . . no
C8 C9 C10 C25 133.0(2) . . . . no
O3 C10 C11 O4 -63.3(3) . . . . no
C9 C10 C11 O4 52.9(3) . . . . no
C25 C10 C11 O4 178.9(2) . . . . no
O3 C10 C11 C12 56.7(3) . . . . no
C9 C10 C11 C12 172.9(3) . . . . no
C25 C10 C11 C12 -61.2(3) . . . . no
O4 C11 C12 C13 -31.0(3) . . . . no
C10 C11 C12 C13 -153.7(3) . . . . no
C11 C12 C13 C14 39.1(3) . . . . no
C12 C13 C14 O4 -33.8(3) . . . . no
C12 C13 C14 C15 -154.1(3) . . . . no
O4 C14 C15 O5 -178.5(2) . . . . no
C13 C14 C15 O5 -59.3(3) . . . . no
O4 C14 C15 C16 -61.3(4) . . . . no
C13 C14 C15 C16 57.8(4) . . . . no
O4 C14 C15 C26 66.6(3) . . . . no
C13 C14 C15 C26 -174.3(3) . . . . no
O5 C15 C16 C17 19.0(3) . . . . no
C14 C15 C16 C17 -99.5(3) . . . . no
C26 C15 C16 C17 134.8(3) . . . . no
C15 C16 C17 C18 -12.5(3) . . . . no
C16 C17 C18 O5 1.4(3) . . . . no
C16 C17 C18 C19 -117.6(3) . . . . no
O5 C18 C19 O6 -63.8(3) . . . . no
C17 C18 C19 O6 55.1(3) . . . . no
O5 C18 C19 C27 179.0(2) . . . . no
C17 C18 C19 C27 -62.1(3) . . . . no
O5 C18 C19 C20 49.9(3) . . . . no
C17 C18 C19 C20 168.8(3) . . . . no
O6 C19 C20 C21 22.9(3) . . . . no
C27 C19 C20 C21 140.1(3) . . . . no
C18 C19 C20 C21 -92.5(3) . . . . no
C19 C20 C21 C22 -18.0(3) . . . . no
C20 C21 C22 O7 -171.2(4) . . . . no
C20 C21 C22 O6 6.3(4) . . . . no
C24 C6 O1 C3 166.8(3) . . . . no
C7 C6 O1 C3 -70.2(3) . . . . no
C5 C6 O1 C3 45.8(3) . . . . no
C2 C3 O1 C6 74.2(3) . . . . no
C4 C3 O1 C6 -46.1(3) . . . . no
O3 C7 O2 C2 78.4(3) . . . . no
C8 C7 O2 C2 -169.9(2) . . . . no
C6 C7 O2 C2 -43.1(3) . . . . no
C3 C2 O2 C7 46.8(4) . . . . no
C1 C2 O2 C7 166.9(3) . . . . no
C23 C2 O2 C7 -75.2(3) . . . . no
O2 C7 O3 C10 85.2(3) . . . . no
C8 C7 O3 C10 -27.1(3) . . . . no
C6 C7 O3 C10 -152.3(2) . . . . no
C11 C10 O3 C7 128.1(3) . . . . no
C9 C10 O3 C7 7.1(3) . . . . no
C25 C10 O3 C7 -112.7(3) . . . . no
C13 C14 O4 C11 15.2(3) . . . . no
C15 C14 O4 C11 142.0(3) . . . . no
C10 C11 O4 C14 137.3(3) . . . . no
C12 C11 O4 C14 10.2(3) . . . . no
C17 C18 O5 C15 11.0(3) . . . . no
C19 C18 O5 C15 134.3(3) . . . . no
C16 C15 O5 C18 -18.9(3) . . . . no
C14 C15 O5 C18 103.7(3) . . . . no
C26 C15 O5 C18 -139.5(3) . . . . no
O7 C22 O6 C19 -173.3(3) . . . . no
C21 C22 O6 C19 9.0(4) . . . . no
C27 C19 O6 C22 -142.1(3) . . . . no
C20 C19 O6 C22 -20.3(3) . . . . no
C18 C19 O6 C22 98.4(3) . . . . no
